data_4117094
loop_
_publ_author_name
'Dirk Wiechert'
'Dietrich Mootz'
'Thomas Dahlems'

_publ_contact_author
;
      Prof. Dr. Dietrich Mootz
      Institut f\"ur Anorganische Chemie und Strukturchemie
      Heinrich-Heine-Universit\"at D\"usseldorf
      Universit\"atsstr. 1
      D-40225 D\"usseldorf
      Federal Republic of Germany
;
_publ_contact_author_email mootz@uni-duesseldorf.de
_publ_contact_author_fax '049 211 8114146'
_publ_contact_author_phone '049 211 8113135'
_publ_section_title
;
 The Formic Acid 1D Array with H Bonds All Reversed: Structure of a
 Cocrystal with Hydrogen Fluoride1,2
;
_journal_name_full 'Journal of the American Chemical Society'
_journal_page_first 12665
_journal_page_last 12666
_journal_paper_doi 10.1021/ja972337f
_journal_volume 119
_journal_year 1997
_chemical_formula_moiety 'H F.C H2 O2'
_chemical_formula_sum 'C H3 F O2'
_chemical_formula_weight 66.03
_chemical_melting_point 242
_chemical_name_systematic
; 
 Formic acid - hydrogen fluoride (1/1) 
;
_space_group_IT_number 62
_symmetry_cell_setting orthorhombic
_symmetry_space_group_name_Hall '-P 2ac 2n'
_symmetry_space_group_name_H-M 'P n m a'
_atom_sites_solution_hydrogens geom
_atom_sites_solution_primary direct
_atom_sites_solution_secondary difmap
_audit_creation_method SHELXL
_cell_angle_alpha 90.00
_cell_angle_beta 90.00
_cell_angle_gamma 90.00
_cell_formula_units_Z 4
_cell_length_a 6.551(3)
_cell_length_b 5.651(3)
_cell_length_c 7.347(4)
_cell_measurement_reflns_used 32
_cell_measurement_temperature 123(2)
_cell_measurement_theta_max 13.122
_cell_measurement_theta_min 11.066
_cell_volume 272.0(2)
_computing_cell_refinement 'Stoe DIF4'
_computing_data_collection 'Stoe DIF4'
_computing_data_reduction 'Stoe X-RED'
_computing_molecular_graphics SHELXTL-PLUS
_computing_publication_material 'SHELXL-93 (Sheldrick, 1993)'
_computing_structure_refinement 'SHELXL-93 (Sheldrick, 1993)'
_computing_structure_solution 'SHELXS-86 (Sheldrick, 1990)'
_diffrn_ambient_temperature 123(2)
_diffrn_measurement_device 'Siemens-Stoe AED 2'
_diffrn_measurement_method \W/\Q-scan
_diffrn_radiation_monochromator graphite
_diffrn_radiation_source 'fine-focus sealed tube'
_diffrn_radiation_type MoK\a
_diffrn_radiation_wavelength 0.71073
_diffrn_reflns_av_R_equivalents 0.0000
_diffrn_reflns_av_sigmaI/netI 0.0080
_diffrn_reflns_limit_h_max 10
_diffrn_reflns_limit_h_min -10
_diffrn_reflns_limit_k_max 9
_diffrn_reflns_limit_k_min -1
_diffrn_reflns_limit_l_max 1
_diffrn_reflns_limit_l_min -11
_diffrn_reflns_number 638
_diffrn_reflns_theta_max 34.90
_diffrn_reflns_theta_min 4.17
_diffrn_standards_interval_time 60
_diffrn_standards_number 3
_exptl_absorpt_coefficient_mu 0.191
_exptl_absorpt_correction_type none
_exptl_crystal_colour colorless
_exptl_crystal_density_diffrn 1.613
_exptl_crystal_density_meas ?
_exptl_crystal_description
;
grown by miniature zone-melting with the sample sealed in a PE tubing of
0.8 mm inner diameter, which in turn was enclosed in a thin-walled glass
capillary for mechanical fixation
;
_exptl_crystal_F_000 136
_refine_diff_density_max 0.231
_refine_diff_density_min -0.443
_refine_diff_density_rms 0.087
_refine_ls_extinction_method none
_refine_ls_goodness_of_fit_all 1.203
_refine_ls_goodness_of_fit_obs 1.165
_refine_ls_hydrogen_treatment refall
_refine_ls_matrix_type full
_refine_ls_number_parameters 34
_refine_ls_number_reflns 635
_refine_ls_number_restraints 0
_refine_ls_restrained_S_all 1.232
_refine_ls_restrained_S_obs 1.165
_refine_ls_R_factor_all 0.0450
_refine_ls_R_factor_obs 0.0386
_refine_ls_shift/esd_max 0.000
_refine_ls_shift/esd_mean 0.000
_refine_ls_structure_factor_coef Fsqd
_refine_ls_weighting_details 'w=1/[\s^2^(Fo^2^)+(0.0638P)^2^+0.0737P] where P=(Fo^2^+2Fc^2^)/3'
_refine_ls_weighting_scheme calc
_refine_ls_wR_factor_all 0.1281
_refine_ls_wR_factor_obs 0.1139
_reflns_number_observed 566
_reflns_number_total 638
_reflns_observed_criterion >2sigma(I)
_cod_data_source_file ja972337f.cif
_cod_data_source_block hcooh/hf
_cod_depositor_comments
;
The following automatic conversions were performed:

'_exptl_crystal_density_meas' value 'Not Measured' was changed to '?'
- the value is perceived as not measured.

Automatic conversion script
Id: cif_fix_values 3008 2015-01-20 13:52:24Z robertas 

The following automatic conversions were performed:

'_refine_ls_weighting_scheme' value 'calc
w=1/[\s^2^(Fo^2^)+(0.0638P)^2^+0.0737P] where P=(Fo^2^+2Fc^2^)/3' was
changed to 'calc'. New tag '_refine_ls_weighting_details' was
created. The value of the new tag was set to
'w=1/[\s^2^(Fo^2^)+(0.0638P)^2^+0.0737P] where P=(Fo^2^+2Fc^2^)/3'.

Automatic conversion script
Id: cif_fix_values 3143 2015-03-26 13:38:13Z robertas 
;
_cod_database_code 4117094

loop_
_symmetry_equiv_pos_as_xyz
'x, y, z'
'-x+1/2, -y, z+1/2'
'-x, y+1/2, -z'
'x+1/2, -y+1/2, -z+1/2'
'-x, -y, -z'
'x-1/2, y, -z-1/2'
'x, -y-1/2, z'
'-x-1/2, y-1/2, z-1/2'

loop_
_atom_site_aniso_label
_atom_site_aniso_U_11
_atom_site_aniso_U_22
_atom_site_aniso_U_33
_atom_site_aniso_U_23
_atom_site_aniso_U_13
_atom_site_aniso_U_12
F 0.0410(6) 0.0416(6) 0.0168(4) 0.000 0.0046(3) 0.000
O1 0.0166(4) 0.0302(5) 0.0173(4) 0.000 0.0009(3) 0.000
O2 0.0158(4) 0.0333(5) 0.0155(4) 0.000 0.0002(3) 0.000
C 0.0148(5) 0.0234(5) 0.0172(5) 0.000 -0.0010(3) 0.000

loop_
_atom_site_label
_atom_site_type_symbol
_atom_site_fract_x
_atom_site_fract_y
_atom_site_fract_z
_atom_site_U_iso_or_equiv
_atom_site_thermal_displace_type
_atom_site_occupancy
_atom_site_calc_flag
_atom_site_refinement_flags
F F 0.1109(2) 0.2500 0.8174(1) 0.0332(3) Uani 1 d S
O1 O 0.0989(1) 0.2500 0.4697(1) 0.0214(2) Uani 1 d S
O2 O 0.2422(1) 0.2500 0.2001(1) 0.0216(2) Uani 1 d S
C C 0.2552(2) 0.2500 0.3765(2) 0.0185(2) Uani 1 d S
H1 H 0.381(4) 0.2500 0.434(3) 0.027(6) Uiso 1 d S
H2 H 0.365(5) 0.2500 0.144(4) 0.040(7) Uiso 1 d S
H3 H 0.104(5) 0.2500 0.708(5) 0.047(8) Uiso 1 d S

loop_
_atom_type_symbol
_atom_type_description
_atom_type_scat_dispersion_real
_atom_type_scat_dispersion_imag
_atom_type_scat_source
C C 0.0033 0.0016 'International Tables Vol C Tables 4.2.6.8 and 6.1.1.4'
H H 0.0000 0.0000 'International Tables Vol C Tables 4.2.6.8 and 6.1.1.4'
O O 0.0106 0.0060 'International Tables Vol C Tables 4.2.6.8 and 6.1.1.4'
F F 0.0171 0.0103 'International Tables Vol C Tables 4.2.6.8 and 6.1.1.4'
H H 0.0000 0.0000 'International Tables Vol C Tables 4.2.6.8 and 6.1.1.4'

loop_
_geom_angle_atom_site_label_1
_geom_angle_atom_site_label_2
_geom_angle_atom_site_label_3
_geom_angle
_geom_angle_site_symmetry_1
_geom_angle_site_symmetry_3
O1 C O2 120.0(1) . .
H1 C O1 119(2) . .
H1 C O2 121(2) . .
H2 O2 C 114(2) . .
F H3 O1 178(3) . .
C O1 H3 123(1) . .
C H1 F 157(2) . 6_657
C H1 O2 130(2) . 6_656
O2 H2 O1 179(3) . 6_656
C O1 H2 118(1) . 6_556
H2 O1 H3 120(2) 6_556 .

loop_
_geom_bond_atom_site_label_1
_geom_bond_atom_site_label_2
_geom_bond_distance
_geom_bond_site_symmetry_2
O1 C 1.232(2) .
O2 C 1.298(2) .
C H1 0.92(2) .
O2 H2 0.91(2) .
F H3 0.81(4) .
F O1 2.556(2) .
O1 H3 1.75(4) .
O1 O2 2.649(2) 6_556
O1 H2 1.74(3) 6_556
O2 C 3.240(2) 6_556
O2 H1 2.57(2) 6_556
F C 3.238(2) 6_557
F H1 2.37(3) 6_557
